data_4311151
loop_
_publ_author_name
'Ramkrishna Ramnauth'
'Salih Al-Juaid'
'Majid Motevalli'
'Bernardetta C. Parkin'
'Alice C. Sullivan'

_publ_section_title
;
 Synthesis, Structure, and Catalytic Oxidation Chemistry from the First
 Oxo-Imido Schiff Base Metal Complexes
;
_journal_name_full 'Inorganic Chemistry'
_journal_page_first 4072
_journal_page_last 4079
_journal_paper_doi 10.1021/ic035318h
_journal_volume 43
_journal_year 2004
_chemical_formula_sum 'C41 H68 Mo N4 O2'
_chemical_formula_weight 744.93
_chemical_name_systematic
;
 ?
;
_space_group_IT_number 2
_symmetry_cell_setting triclinic
_symmetry_space_group_name_Hall '-P 1'
_symmetry_space_group_name_H-M 'P -1'
_atom_sites_solution_hydrogens geom
_atom_sites_solution_primary direct
_atom_sites_solution_secondary difmap
_audit_creation_method SHELXL-97
_cell_angle_alpha 116.38(8)
_cell_angle_beta 95.25(9)
_cell_angle_gamma 82.40(9)
_cell_formula_units_Z 2
_cell_length_a 10.692(2)
_cell_length_b 14.707(8)
_cell_length_c 14.983(9)
_cell_measurement_reflns_used 25
_cell_measurement_temperature 160(2)
_cell_measurement_theta_max 13.844
_cell_measurement_theta_min 12.049
_cell_volume 2091(2)
_computing_cell_refinement 'CAD4 /PC (Enraf Nonius, 1994)'
_computing_data_collection 'CAD4 /PC (Enraf Nonius, 1994)'
_computing_data_reduction 'XCAD4 (Harms & Wocadlo, 1995)'
_computing_molecular_graphics 'Ortep-3 for Windows (Farrugia, 1997)'
_computing_publication_material 'WinGX publication routines (Farrugia, 1999)'
_computing_structure_refinement 'SHELXL-97 (Sheldrick, 1997)'
_computing_structure_solution 'SHELXL-97 (Sheldrick, 1997)'
_diffrn_ambient_temperature 160(2)
_diffrn_measured_fraction_theta_full 0.997
_diffrn_measured_fraction_theta_max 0.997
_diffrn_measurement_device_type 'Enraf Nonius CAD4'
_diffrn_measurement_method 'non-profiled omega/2theta scans'
_diffrn_radiation_monochromator graphite
_diffrn_radiation_source 'fine-focus sealed tube'
_diffrn_radiation_type MoK\a
_diffrn_radiation_wavelength 0.71073
_diffrn_reflns_av_R_equivalents 0.0165
_diffrn_reflns_av_sigmaI/netI 0.0221
_diffrn_reflns_limit_h_max 12
_diffrn_reflns_limit_h_min -12
_diffrn_reflns_limit_k_max 15
_diffrn_reflns_limit_k_min -17
_diffrn_reflns_limit_l_max 17
_diffrn_reflns_limit_l_min 0
_diffrn_reflns_number 7777
_diffrn_reflns_theta_full 24.99
_diffrn_reflns_theta_max 24.99
_diffrn_reflns_theta_min 1.52
_diffrn_standards_decay_% 5
_diffrn_standards_interval_count 100
_diffrn_standards_interval_time 60
_diffrn_standards_number 2
_exptl_absorpt_coefficient_mu 0.350
_exptl_absorpt_correction_T_max 0.9023
_exptl_absorpt_correction_T_min 0.8445
_exptl_absorpt_correction_type psi-scan
_exptl_absorpt_process_details
;
North A.C.T., Phillips D.C. & Mathews F.S. (1968) Acta. Cryst. A24, 351
Number of psi-scan sets used was   3
Theta correction was applied.
Averaged transmission function was used.
No Fourier smoothing was applied.

;
_exptl_crystal_colour orange
_exptl_crystal_density_diffrn 1.183
_exptl_crystal_density_meas ?
_exptl_crystal_density_method .
_exptl_crystal_description block
_exptl_crystal_F_000 800
_exptl_crystal_size_max 0.50
_exptl_crystal_size_mid 0.43
_exptl_crystal_size_min 0.30
_refine_diff_density_max 1.312
_refine_diff_density_min -0.900
_refine_diff_density_rms 0.077
_refine_ls_extinction_method none
_refine_ls_goodness_of_fit_ref 1.077
_refine_ls_hydrogen_treatment mixed
_refine_ls_matrix_type full
_refine_ls_number_parameters 451
_refine_ls_number_reflns 7330
_refine_ls_number_restraints 0
_refine_ls_restrained_S_all 1.077
_refine_ls_R_factor_all 0.0451
_refine_ls_R_factor_gt 0.0385
_refine_ls_shift/su_max 0.025
_refine_ls_shift/su_mean 0.001
_refine_ls_structure_factor_coef Fsqd
_refine_ls_weighting_details 'calc w=1/[\s^2^(Fo^2^)+(0.0589P)^2^+2.7719P] where P=(Fo^2^+2Fc^2^)/3'
_refine_ls_weighting_scheme calc
_refine_ls_wR_factor_gt 0.1024
_refine_ls_wR_factor_ref 0.1066
_reflns_number_gt 6616
_reflns_number_total 7330
_reflns_threshold_expression >2sigma(I)
_cod_data_source_file ic035318hsi20040303_075946.cif
_cod_data_source_block 4rr162
_cod_original_cell_volume 2090.7(17)
_cod_database_code 4311151

loop_
_symmetry_equiv_pos_as_xyz
'x, y, z'
'-x, -y, -z'

loop_
_atom_site_label
_atom_site_type_symbol
_atom_site_fract_x
_atom_site_fract_y
_atom_site_fract_z
_atom_site_U_iso_or_equiv
_atom_site_adp_type
_atom_site_occupancy
_atom_site_symmetry_multiplicity
_atom_site_calc_flag
_atom_site_refinement_flags
_atom_site_disorder_assembly
_atom_site_disorder_group
Mo1 Mo 0.33795(2) 0.260600(16) 0.155844(16) 0.01670(9) Uani 1 1 d . . .
N1 N 0.3034(2) 0.35887(17) 0.27475(17) 0.0221(5) Uani 1 1 d . . .
N2 N 0.2954(2) 0.31433(17) 0.07185(17) 0.0222(5) Uani 1 1 d . . .
N3 N 0.3737(2) 0.10698(16) 0.01514(16) 0.0203(5) Uani 1 1 d . . .
N4 N 0.1643(2) 0.19167(17) 0.13633(17) 0.0211(5) Uani 1 1 d . . .
O1 O 0.52580(17) 0.25716(14) 0.14984(13) 0.0204(4) Uani 1 1 d . . .
O2 O 0.39278(17) 0.15647(14) 0.22268(13) 0.0200(4) Uani 1 1 d . . .
C1 C 0.2520(3) 0.4538(2) 0.3534(2) 0.0270(6) Uani 1 1 d . . .
C2 C 0.1161(4) 0.4467(4) 0.3627(5) 0.089(2) Uani 1 1 d . . .
H2A H 0.0692 0.4388 0.3007 0.134 Uiso 1 1 calc R . .
H2B H 0.0812 0.5091 0.4182 0.134 Uiso 1 1 calc R . .
H2C H 0.1086 0.3877 0.3751 0.134 Uiso 1 1 calc R . .
C3 C 0.3212(6) 0.4683(4) 0.4496(3) 0.0857(19) Uani 1 1 d . . .
H3A H 0.3044 0.4147 0.4676 0.129 Uiso 1 1 calc R . .
H3B H 0.2924 0.5352 0.5023 0.129 Uiso 1 1 calc R . .
H3C H 0.4121 0.4644 0.4419 0.129 Uiso 1 1 calc R . .
C4 C 0.2674(7) 0.5414(3) 0.3307(4) 0.093(2) Uani 1 1 d . . .
H4A H 0.3557 0.5390 0.3164 0.140 Uiso 1 1 calc R . .
H4B H 0.2430 0.6059 0.3882 0.140 Uiso 1 1 calc R . .
H4C H 0.2133 0.5365 0.2725 0.140 Uiso 1 1 calc R . .
C5 C 0.2662(3) 0.3645(2) 0.0073(2) 0.0274(6) Uani 1 1 d . . .
C6 C 0.1375(3) 0.4275(3) 0.0324(3) 0.0405(8) Uani 1 1 d . . .
H6A H 0.0720 0.3821 0.0199 0.061 Uiso 1 1 calc R . .
H6B H 0.1195 0.4637 -0.0094 0.061 Uiso 1 1 calc R . .
H6C H 0.1387 0.4770 0.1028 0.061 Uiso 1 1 calc R . .
C7 C 0.2653(4) 0.2853(3) -0.1022(3) 0.0437(8) Uani 1 1 d . . .
H7A H 0.3474 0.2442 -0.1170 0.066 Uiso 1 1 calc R . .
H7B H 0.2491 0.3202 -0.1452 0.066 Uiso 1 1 calc R . .
H7C H 0.1988 0.2407 -0.1144 0.066 Uiso 1 1 calc R . .
C8 C 0.3696(3) 0.4347(3) 0.0264(3) 0.0404(8) Uani 1 1 d . . .
H8A H 0.3730 0.4831 0.0971 0.061 Uiso 1 1 calc R . .
H8B H 0.3506 0.4723 -0.0140 0.061 Uiso 1 1 calc R . .
H8C H 0.4513 0.3936 0.0083 0.061 Uiso 1 1 calc R . .
C9 C 0.2886(3) 0.0275(2) -0.0142(2) 0.0268(6) Uani 1 1 d . . .
H9A H 0.2842 0.0091 0.0413 0.032 Uiso 1 1 calc R . .
H9B H 0.3225 -0.0342 -0.0722 0.032 Uiso 1 1 calc R . .
C10 C 0.1558(3) 0.0630(2) -0.0413(2) 0.0333(7) Uani 1 1 d . . .
H10A H 0.1011 0.0079 -0.0580 0.040 Uiso 1 1 calc R . .
H10B H 0.1600 0.0731 -0.1020 0.040 Uiso 1 1 calc R . .
C11 C 0.0932(3) 0.1624(2) 0.0407(2) 0.0271(6) Uani 1 1 d . . .
H11A H 0.0886 0.2180 0.0201 0.033 Uiso 1 1 calc R . .
H11B H 0.0059 0.1524 0.0489 0.033 Uiso 1 1 calc R . .
C12 C 0.1263(3) 0.1659(2) 0.2007(2) 0.0237(6) Uani 1 1 d . . .
H12A H 0.1068 0.0943 0.1623 0.028 Uiso 1 1 calc R . .
H12B H 0.0444 0.2072 0.2231 0.028 Uiso 1 1 calc R . .
C13 C 0.1942(3) 0.1701(2) 0.2893(2) 0.0219(6) Uani 1 1 d . . .
C14 C 0.3283(3) 0.16364(19) 0.2963(2) 0.0196(5) Uani 1 1 d . . .
C15 C 0.3887(3) 0.1620(2) 0.3852(2) 0.0228(6) Uani 1 1 d . . .
C16 C 0.3132(3) 0.1698(2) 0.4588(2) 0.0257(6) Uani 1 1 d . . .
H16 H 0.3539 0.1716 0.5186 0.031 Uiso 1 1 calc R . .
C17 C 0.1799(3) 0.1754(2) 0.4518(2) 0.0252(6) Uani 1 1 d . . .
C18 C 0.1234(3) 0.1733(2) 0.3659(2) 0.0252(6) Uani 1 1 d . . .
H18 H 0.0343 0.1738 0.3571 0.030 Uiso 1 1 calc R . .
C19 C 0.5333(3) 0.1572(2) 0.4007(2) 0.0278(6) Uani 1 1 d . . .
C20 C 0.5969(3) 0.0615(3) 0.3179(3) 0.0482(9) Uani 1 1 d . . .
H20A H 0.5688 0.0009 0.3182 0.072 Uiso 1 1 calc R . .
H20B H 0.6887 0.0601 0.3291 0.072 Uiso 1 1 calc R . .
H20C H 0.5739 0.0622 0.2533 0.072 Uiso 1 1 calc R . .
C21 C 0.5785(3) 0.2522(3) 0.4013(3) 0.0433(8) Uani 1 1 d . . .
H21A H 0.5498 0.2566 0.3392 0.065 Uiso 1 1 calc R . .
H21B H 0.6709 0.2474 0.4069 0.065 Uiso 1 1 calc R . .
H21C H 0.5436 0.3132 0.4581 0.065 Uiso 1 1 calc R . .
C22 C 0.5778(3) 0.1557(3) 0.4999(3) 0.0454(9) Uani 1 1 d . . .
H22A H 0.5434 0.2188 0.5549 0.068 Uiso 1 1 calc R . .
H22B H 0.6702 0.1504 0.5053 0.068 Uiso 1 1 calc R . .
H22C H 0.5482 0.0970 0.5031 0.068 Uiso 1 1 calc R . .
C23 C 0.1070(3) 0.1858(2) 0.5405(2) 0.0320(7) Uani 1 1 d . . .
C24 C 0.1263(4) 0.2894(3) 0.6289(3) 0.0476(9) Uani 1 1 d . . .
H24A H 0.0956 0.3442 0.6096 0.071 Uiso 1 1 calc R . .
H24B H 0.2163 0.2927 0.6479 0.071 Uiso 1 1 calc R . .
H24C H 0.0792 0.2973 0.6855 0.071 Uiso 1 1 calc R . .
C25 C 0.1564(4) 0.0999(3) 0.5704(3) 0.0577(11) Uani 1 1 d . . .
H25A H 0.1104 0.1079 0.6275 0.087 Uiso 1 1 calc R . .
H25B H 0.2467 0.1033 0.5887 0.087 Uiso 1 1 calc R . .
H25C H 0.1437 0.0338 0.5142 0.087 Uiso 1 1 calc R . .
C26 C -0.0335(3) 0.1815(3) 0.5154(3) 0.0500(10) Uani 1 1 d . . .
H26A H -0.0771 0.1879 0.5730 0.075 Uiso 1 1 calc R . .
H26B H -0.0477 0.1163 0.4583 0.075 Uiso 1 1 calc R . .
H26C H -0.0664 0.2376 0.4985 0.075 Uiso 1 1 calc R . .
C27 C 0.4640(3) 0.0919(2) -0.0414(2) 0.0230(6) Uani 1 1 d . . .
H27A H 0.4243 0.0768 -0.1081 0.028 Uiso 1 1 calc R . .
H27B H 0.5136 0.0278 -0.0472 0.028 Uiso 1 1 calc R . .
C28 C 0.5562(3) 0.1625(2) -0.0255(2) 0.0221(6) Uani 1 1 d . . .
C29 C 0.5859(2) 0.2405(2) 0.0689(2) 0.0192(5) Uani 1 1 d . . .
C30 C 0.6865(2) 0.2982(2) 0.0780(2) 0.0212(6) Uani 1 1 d . . .
C31 C 0.7456(3) 0.2792(2) -0.0087(2) 0.0249(6) Uani 1 1 d . . .
H31 H 0.8109 0.3196 -0.0030 0.030 Uiso 1 1 calc R . .
C32 C 0.7146(3) 0.2043(2) -0.1039(2) 0.0249(6) Uani 1 1 d . . .
C33 C 0.6222(3) 0.1451(2) -0.1095(2) 0.0237(6) Uani 1 1 d . . .
H33 H 0.6023 0.0908 -0.1719 0.028 Uiso 1 1 calc R . .
C34 C 0.7304(3) 0.3777(2) 0.1806(2) 0.0272(6) Uani 1 1 d . . .
C35 C 0.6225(3) 0.4596(2) 0.2320(3) 0.0399(8) Uani 1 1 d . . .
H35A H 0.5933 0.4957 0.1913 0.060 Uiso 1 1 calc R . .
H35B H 0.6526 0.5082 0.2977 0.060 Uiso 1 1 calc R . .
H35C H 0.5526 0.4273 0.2401 0.060 Uiso 1 1 calc R . .
C36 C 0.7796(3) 0.3234(3) 0.2456(2) 0.0377(7) Uani 1 1 d . . .
H36A H 0.8061 0.3737 0.3117 0.057 Uiso 1 1 calc R . .
H36B H 0.8518 0.2738 0.2143 0.057 Uiso 1 1 calc R . .
H36C H 0.7124 0.2879 0.2525 0.057 Uiso 1 1 calc R . .
C37 C 0.8379(3) 0.4329(3) 0.1724(3) 0.0386(8) Uani 1 1 d . . .
H37A H 0.8092 0.4676 0.1304 0.058 Uiso 1 1 calc R . .
H37B H 0.9105 0.3831 0.1426 0.058 Uiso 1 1 calc R . .
H37C H 0.8626 0.4832 0.2390 0.058 Uiso 1 1 calc R . .
C38 C 0.7821(3) 0.1889(2) -0.1966(2) 0.0303(7) Uani 1 1 d . . .
C39 C 0.9174(4) 0.1478(6) -0.1886(4) 0.098(2) Uani 1 1 d . . .
H39A H 0.9584 0.1274 -0.2515 0.147 Uiso 1 1 calc R . .
H39B H 0.9196 0.0885 -0.1746 0.147 Uiso 1 1 calc R . .
H39C H 0.9621 0.2008 -0.1344 0.147 Uiso 1 1 calc R . .
C40 C 0.7699(9) 0.2847(4) -0.2072(4) 0.131(3) Uani 1 1 d . . .
H40A H 0.8151 0.3356 -0.1513 0.196 Uiso 1 1 calc R . .
H40B H 0.6805 0.3101 -0.2075 0.196 Uiso 1 1 calc R . .
H40C H 0.8062 0.2720 -0.2700 0.196 Uiso 1 1 calc R . .
C41 C 0.7277(4) 0.1060(3) -0.2933(3) 0.0568(11) Uani 1 1 d . . .
H41A H 0.6386 0.1268 -0.3029 0.085 Uiso 1 1 calc R . .
H41B H 0.7354 0.0413 -0.2882 0.085 Uiso 1 1 calc R . .
H41C H 0.7748 0.0973 -0.3502 0.085 Uiso 1 1 calc R . .

loop_
_atom_site_aniso_label
_atom_site_aniso_U_11
_atom_site_aniso_U_22
_atom_site_aniso_U_33
_atom_site_aniso_U_23
_atom_site_aniso_U_13
_atom_site_aniso_U_12
Mo1 0.01732(13) 0.01479(13) 0.01774(13) 0.00678(9) 0.00273(8) -0.00069(8)
N1 0.0205(11) 0.0206(11) 0.0234(12) 0.0072(10) 0.0045(9) -0.0026(9)
N2 0.0194(11) 0.0220(12) 0.0274(12) 0.0121(10) 0.0020(9) -0.0038(9)
N3 0.0237(12) 0.0161(11) 0.0209(11) 0.0075(9) 0.0007(9) -0.0031(9)
N4 0.0188(11) 0.0222(11) 0.0224(11) 0.0103(10) 0.0002(9) -0.0014(9)
O1 0.0189(9) 0.0221(9) 0.0193(9) 0.0078(8) 0.0033(7) -0.0021(7)
O2 0.0196(9) 0.0211(9) 0.0218(9) 0.0114(8) 0.0040(7) -0.0005(7)
C1 0.0281(15) 0.0204(14) 0.0247(14) 0.0026(12) 0.0084(12) 0.0015(11)
C2 0.037(2) 0.050(3) 0.120(4) -0.022(3) 0.034(3) 0.0000(19)
C3 0.113(4) 0.056(3) 0.038(2) -0.011(2) -0.015(2) 0.030(3)
C4 0.170(6) 0.026(2) 0.085(4) 0.020(2) 0.080(4) 0.021(3)
C5 0.0225(14) 0.0343(16) 0.0339(16) 0.0229(14) 0.0015(12) -0.0012(12)
C6 0.0293(17) 0.047(2) 0.063(2) 0.0410(19) 0.0071(15) 0.0061(15)
C7 0.043(2) 0.060(2) 0.0339(18) 0.0270(17) -0.0008(15) -0.0016(17)
C8 0.0334(17) 0.047(2) 0.062(2) 0.0427(19) -0.0026(16) -0.0087(15)
C9 0.0303(15) 0.0182(13) 0.0293(15) 0.0068(12) 0.0020(12) -0.0064(11)
C10 0.0317(16) 0.0350(17) 0.0277(16) 0.0080(13) -0.0068(13) -0.0118(13)
C11 0.0216(14) 0.0327(16) 0.0302(15) 0.0165(13) -0.0047(12) -0.0065(12)
C12 0.0200(13) 0.0200(13) 0.0303(15) 0.0102(12) 0.0042(11) -0.0003(11)
C13 0.0212(13) 0.0198(13) 0.0256(14) 0.0107(11) 0.0024(11) -0.0022(10)
C14 0.0228(14) 0.0151(12) 0.0215(13) 0.0081(10) 0.0032(11) -0.0018(10)
C15 0.0244(14) 0.0185(13) 0.0256(14) 0.0098(11) 0.0025(11) -0.0010(11)
C16 0.0302(15) 0.0257(14) 0.0222(14) 0.0113(12) 0.0015(12) -0.0031(12)
C17 0.0304(15) 0.0210(14) 0.0254(14) 0.0099(12) 0.0098(12) -0.0011(11)
C18 0.0228(14) 0.0230(14) 0.0316(15) 0.0127(12) 0.0067(12) -0.0016(11)
C19 0.0234(15) 0.0357(16) 0.0256(15) 0.0151(13) -0.0008(12) -0.0018(12)
C20 0.0296(18) 0.054(2) 0.043(2) 0.0096(17) -0.0017(15) 0.0126(16)
C21 0.0303(17) 0.055(2) 0.056(2) 0.0339(19) -0.0138(16) -0.0182(16)
C22 0.0333(18) 0.073(3) 0.0379(19) 0.0326(19) -0.0045(15) -0.0042(17)
C23 0.0370(17) 0.0325(16) 0.0286(16) 0.0137(13) 0.0150(13) -0.0001(13)
C24 0.055(2) 0.048(2) 0.0311(18) 0.0073(16) 0.0160(16) -0.0021(17)
C25 0.069(3) 0.064(3) 0.063(3) 0.047(2) 0.036(2) 0.012(2)
C26 0.040(2) 0.073(3) 0.0383(19) 0.0214(19) 0.0172(16) -0.0114(19)
C27 0.0289(15) 0.0182(13) 0.0197(13) 0.0068(11) 0.0013(11) -0.0004(11)
C28 0.0225(14) 0.0193(13) 0.0244(14) 0.0098(11) 0.0055(11) 0.0021(11)
C29 0.0177(13) 0.0199(13) 0.0215(13) 0.0112(11) 0.0045(10) 0.0037(10)
C30 0.0196(13) 0.0203(13) 0.0241(14) 0.0101(11) 0.0026(11) -0.0004(10)
C31 0.0212(14) 0.0268(14) 0.0305(15) 0.0156(12) 0.0032(11) -0.0031(11)
C32 0.0244(14) 0.0273(15) 0.0255(14) 0.0146(12) 0.0073(11) 0.0051(11)
C33 0.0266(14) 0.0208(13) 0.0212(14) 0.0074(11) 0.0055(11) 0.0023(11)
C34 0.0231(14) 0.0302(15) 0.0259(15) 0.0085(12) 0.0015(11) -0.0078(12)
C35 0.0351(18) 0.0290(17) 0.0390(18) -0.0021(14) 0.0069(14) -0.0073(14)
C36 0.0312(17) 0.051(2) 0.0318(17) 0.0179(15) -0.0050(13) -0.0126(15)
C37 0.0369(18) 0.0426(19) 0.0352(17) 0.0116(15) 0.0010(14) -0.0202(15)
C38 0.0319(16) 0.0380(17) 0.0243(15) 0.0155(13) 0.0070(12) -0.0041(13)
C39 0.046(3) 0.198(7) 0.050(3) 0.058(4) 0.019(2) 0.008(3)
C40 0.287(10) 0.047(3) 0.075(4) 0.028(3) 0.107(5) 0.003(4)
C41 0.073(3) 0.062(3) 0.035(2) 0.0167(19) 0.0143(19) -0.014(2)

loop_
_atom_type_symbol
_atom_type_description
_atom_type_scat_dispersion_real
_atom_type_scat_dispersion_imag
_atom_type_scat_source
C C 0.0033 0.0016 'International Tables Vol C Tables 4.2.6.8 and 6.1.1.4'
H H 0.0000 0.0000 'International Tables Vol C Tables 4.2.6.8 and 6.1.1.4'
Mo Mo -1.6832 0.6857 'International Tables Vol C Tables 4.2.6.8 and 6.1.1.4'
N N 0.0061 0.0033 'International Tables Vol C Tables 4.2.6.8 and 6.1.1.4'
O O 0.0106 0.0060 'International Tables Vol C Tables 4.2.6.8 and 6.1.1.4'

loop_
_geom_angle_atom_site_label_1
_geom_angle_atom_site_label_2
_geom_angle_atom_site_label_3
_geom_angle
_geom_angle_site_symmetry_1
_geom_angle_site_symmetry_3
_geom_angle_publ_flag
N1 Mo1 N2 105.81(12) . . ?
N1 Mo1 O1 103.44(15) . . ?
N2 Mo1 O1 96.43(12) . . ?
N1 Mo1 N4 94.85(14) . . ?
N2 Mo1 N4 96.20(12) . . ?
O1 Mo1 N4 153.97(9) . . ?
N1 Mo1 O2 89.27(11) . . ?
N2 Mo1 O2 164.56(9) . . ?
O1 Mo1 O2 82.95(10) . . ?
N4 Mo1 O2 78.88(10) . . ?
N1 Mo1 N3 166.80(9) . . ?
N2 Mo1 N3 85.75(11) . . ?
O1 Mo1 N3 81.09(14) . . ?
N4 Mo1 N3 77.26(13) . . ?
O2 Mo1 N3 78.90(9) . . ?
C1 N1 Mo1 161.7(2) . . ?
C5 N2 Mo1 175.7(2) . . ?
C27 N3 C9 118.3(2) . . ?
C27 N3 Mo1 120.8(2) . . ?
C9 N3 Mo1 120.77(19) . . ?
C12 N4 C11 117.9(2) . . ?
C12 N4 Mo1 123.4(2) . . ?
C11 N4 Mo1 118.34(19) . . ?
C29 O1 Mo1 124.87(18) . . ?
C14 O2 Mo1 119.34(17) . . ?
N1 C1 C2 108.5(3) . . ?
N1 C1 C3 108.8(3) . . ?
C2 C1 C3 108.6(4) . . ?
N1 C1 C4 110.1(3) . . ?
C2 C1 C4 111.2(4) . . ?
C3 C1 C4 109.6(4) . . ?
C1 C2 H2A 109.5 . . ?
C1 C2 H2B 109.5 . . ?
H2A C2 H2B 109.5 . . ?
C1 C2 H2C 109.5 . . ?
H2A C2 H2C 109.5 . . ?
H2B C2 H2C 109.5 . . ?
C1 C3 H3A 109.5 . . ?
C1 C3 H3B 109.5 . . ?
H3A C3 H3B 109.5 . . ?
C1 C3 H3C 109.5 . . ?
H3A C3 H3C 109.5 . . ?
H3B C3 H3C 109.5 . . ?
C1 C4 H4A 109.5 . . ?
C1 C4 H4B 109.5 . . ?
H4A C4 H4B 109.5 . . ?
C1 C4 H4C 109.5 . . ?
H4A C4 H4C 109.5 . . ?
H4B C4 H4C 109.5 . . ?
N2 C5 C6 109.6(2) . . ?
N2 C5 C7 110.2(3) . . ?
C6 C5 C7 110.1(3) . . ?
N2 C5 C8 107.4(2) . . ?
C6 C5 C8 110.0(3) . . ?
C7 C5 C8 109.6(3) . . ?
C5 C6 H6A 109.5 . . ?
C5 C6 H6B 109.5 . . ?
H6A C6 H6B 109.5 . . ?
C5 C6 H6C 109.5 . . ?
H6A C6 H6C 109.5 . . ?
H6B C6 H6C 109.5 . . ?
C5 C7 H7A 109.5 . . ?
C5 C7 H7B 109.5 . . ?
H7A C7 H7B 109.5 . . ?
C5 C7 H7C 109.5 . . ?
H7A C7 H7C 109.5 . . ?
H7B C7 H7C 109.5 . . ?
C5 C8 H8A 109.5 . . ?
C5 C8 H8B 109.5 . . ?
H8A C8 H8B 109.5 . . ?
C5 C8 H8C 109.5 . . ?
H8A C8 H8C 109.5 . . ?
H8B C8 H8C 109.5 . . ?
N3 C9 C10 111.5(2) . . ?
N3 C9 H9A 109.3 . . ?
C10 C9 H9A 109.3 . . ?
N3 C9 H9B 109.3 . . ?
C10 C9 H9B 109.3 . . ?
H9A C9 H9B 108.0 . . ?
C9 C10 C11 115.2(3) . . ?
C9 C10 H10A 108.5 . . ?
C11 C10 H10A 108.5 . . ?
C9 C10 H10B 108.5 . . ?
C11 C10 H10B 108.5 . . ?
H10A C10 H10B 107.5 . . ?
N4 C11 C10 111.4(2) . . ?
N4 C11 H11A 109.4 . . ?
C10 C11 H11A 109.4 . . ?
N4 C11 H11B 109.4 . . ?
C10 C11 H11B 109.4 . . ?
H11A C11 H11B 108.0 . . ?
N4 C12 C13 126.4(3) . . ?
N4 C12 H12A 105.7 . . ?
C13 C12 H12A 105.7 . . ?
N4 C12 H12B 105.7 . . ?
C13 C12 H12B 105.7 . . ?
H12A C12 H12B 106.1 . . ?
C18 C13 C14 121.4(3) . . ?
C18 C13 C12 117.4(3) . . ?
C14 C13 C12 121.0(3) . . ?
O2 C14 C13 120.6(2) . . ?
O2 C14 C15 122.1(2) . . ?
C13 C14 C15 117.3(3) . . ?
C16 C15 C14 118.1(3) . . ?
C16 C15 C19 120.7(3) . . ?
C14 C15 C19 121.1(3) . . ?
C15 C16 C17 124.9(3) . . ?
C15 C16 H16 117.6 . . ?
C17 C16 H16 117.6 . . ?
C18 C17 C16 116.7(3) . . ?
C18 C17 C23 123.9(3) . . ?
C16 C17 C23 119.5(3) . . ?
C17 C18 C13 121.6(3) . . ?
C17 C18 H18 119.2 . . ?
C13 C18 H18 119.2 . . ?
C20 C19 C22 107.5(3) . . ?
C20 C19 C21 109.5(3) . . ?
C22 C19 C21 107.2(3) . . ?
C20 C19 C15 110.8(3) . . ?
C22 C19 C15 112.5(3) . . ?
C21 C19 C15 109.2(3) . . ?
C19 C20 H20A 109.5 . . ?
C19 C20 H20B 109.5 . . ?
H20A C20 H20B 109.5 . . ?
C19 C20 H20C 109.5 . . ?
H20A C20 H20C 109.5 . . ?
H20B C20 H20C 109.5 . . ?
C19 C21 H21A 109.5 . . ?
C19 C21 H21B 109.5 . . ?
H21A C21 H21B 109.5 . . ?
C19 C21 H21C 109.5 . . ?
H21A C21 H21C 109.5 . . ?
H21B C21 H21C 109.5 . . ?
C19 C22 H22A 109.5 . . ?
C19 C22 H22B 109.5 . . ?
H22A C22 H22B 109.5 . . ?
C19 C22 H22C 109.5 . . ?
H22A C22 H22C 109.5 . . ?
H22B C22 H22C 109.5 . . ?
C26 C23 C25 108.9(3) . . ?
C26 C23 C24 108.2(3) . . ?
C25 C23 C24 109.4(3) . . ?
C26 C23 C17 111.4(3) . . ?
C25 C23 C17 110.2(3) . . ?
C24 C23 C17 108.7(3) . . ?
C23 C24 H24A 109.5 . . ?
C23 C24 H24B 109.5 . . ?
H24A C24 H24B 109.5 . . ?
C23 C24 H24C 109.5 . . ?
H24A C24 H24C 109.5 . . ?
H24B C24 H24C 109.5 . . ?
C23 C25 H25A 109.5 . . ?
C23 C25 H25B 109.5 . . ?
H25A C25 H25B 109.5 . . ?
C23 C25 H25C 109.5 . . ?
H25A C25 H25C 109.5 . . ?
H25B C25 H25C 109.5 . . ?
C23 C26 H26A 109.5 . . ?
C23 C26 H26B 109.5 . . ?
H26A C26 H26B 109.5 . . ?
C23 C26 H26C 109.5 . . ?
H26A C26 H26C 109.5 . . ?
H26B C26 H26C 109.5 . . ?
N3 C27 C28 126.1(3) . . ?
N3 C27 H27A 105.8 . . ?
C28 C27 H27A 105.8 . . ?
N3 C27 H27B 105.8 . . ?
C28 C27 H27B 105.8 . . ?
H27A C27 H27B 106.2 . . ?
C33 C28 C29 120.5(3) . . ?
C33 C28 C27 116.1(3) . . ?
C29 C28 C27 123.3(3) . . ?
O1 C29 C28 121.4(2) . . ?
O1 C29 C30 119.8(2) . . ?
C28 C29 C30 118.7(3) . . ?
C31 C30 C29 117.8(3) . . ?
C31 C30 C34 121.3(3) . . ?
C29 C30 C34 120.9(3) . . ?
C30 C31 C32 124.2(3) . . ?
C30 C31 H31 117.9 . . ?
C32 C31 H31 117.9 . . ?
C33 C32 C31 116.6(3) . . ?
C33 C32 C38 122.0(3) . . ?
C31 C32 C38 121.4(3) . . ?
C32 C33 C28 121.9(3) . . ?
C32 C33 H33 119.1 . . ?
C28 C33 H33 119.1 . . ?
C35 C34 C37 107.1(3) . . ?
C35 C34 C36 109.7(3) . . ?
C37 C34 C36 107.8(3) . . ?
C35 C34 C30 111.2(3) . . ?
C37 C34 C30 111.9(3) . . ?
C36 C34 C30 109.0(3) . . ?
C34 C35 H35A 109.5 . . ?
C34 C35 H35B 109.5 . . ?
H35A C35 H35B 109.5 . . ?
C34 C35 H35C 109.5 . . ?
H35A C35 H35C 109.5 . . ?
H35B C35 H35C 109.5 . . ?
C34 C36 H36A 109.5 . . ?
C34 C36 H36B 109.5 . . ?
H36A C36 H36B 109.5 . . ?
C34 C36 H36C 109.5 . . ?
H36A C36 H36C 109.5 . . ?
H36B C36 H36C 109.5 . . ?
C34 C37 H37A 109.5 . . ?
C34 C37 H37B 109.5 . . ?
H37A C37 H37B 109.5 . . ?
C34 C37 H37C 109.5 . . ?
H37A C37 H37C 109.5 . . ?
H37B C37 H37C 109.5 . . ?
C40 C38 C39 113.1(5) . . ?
C40 C38 C32 110.5(3) . . ?
C39 C38 C32 108.3(3) . . ?
C40 C38 C41 108.0(4) . . ?
C39 C38 C41 104.7(4) . . ?
C32 C38 C41 112.1(3) . . ?
C38 C39 H39A 109.5 . . ?
C38 C39 H39B 109.5 . . ?
H39A C39 H39B 109.5 . . ?
C38 C39 H39C 109.5 . . ?
H39A C39 H39C 109.5 . . ?
H39B C39 H39C 109.5 . . ?
C38 C40 H40A 109.5 . . ?
C38 C40 H40B 109.5 . . ?
H40A C40 H40B 109.5 . . ?
C38 C40 H40C 109.5 . . ?
H40A C40 H40C 109.5 . . ?
H40B C40 H40C 109.5 . . ?
C38 C41 H41A 109.5 . . ?
C38 C41 H41B 109.5 . . ?
H41A C41 H41B 109.5 . . ?
C38 C41 H41C 109.5 . . ?
H41A C41 H41C 109.5 . . ?
H41B C41 H41C 109.5 . . ?

loop_
_geom_bond_atom_site_label_1
_geom_bond_atom_site_label_2
_geom_bond_distance
_geom_bond_site_symmetry_2
_geom_bond_publ_flag
Mo1 N1 1.758(3) . ?
Mo1 N2 1.760(3) . ?
Mo1 O1 2.0116(18) . ?
Mo1 N4 2.167(3) . ?
Mo1 O2 2.170(2) . ?
Mo1 N3 2.320(4) . ?
N1 C1 1.447(4) . ?
N2 C5 1.447(4) . ?
N3 C27 1.275(4) . ?
N3 C9 1.463(4) . ?
N4 C12 1.295(4) . ?
N4 C11 1.468(4) . ?
O1 C29 1.334(3) . ?
O2 C14 1.312(3) . ?
C1 C2 1.494(5) . ?
C1 C3 1.498(5) . ?
C1 C4 1.503(5) . ?
C2 H2A 0.9800 . ?
C2 H2B 0.9800 . ?
C2 H2C 0.9800 . ?
C3 H3A 0.9800 . ?
C3 H3B 0.9800 . ?
C3 H3C 0.9800 . ?
C4 H4A 0.9800 . ?
C4 H4B 0.9800 . ?
C4 H4C 0.9800 . ?
C5 C6 1.530(4) . ?
C5 C7 1.534(5) . ?
C5 C8 1.534(4) . ?
C6 H6A 0.9800 . ?
C6 H6B 0.9800 . ?
C6 H6C 0.9800 . ?
C7 H7A 0.9800 . ?
C7 H7B 0.9800 . ?
C7 H7C 0.9800 . ?
C8 H8A 0.9800 . ?
C8 H8B 0.9800 . ?
C8 H8C 0.9800 . ?
C9 C10 1.529(4) . ?
C9 H9A 0.9900 . ?
C9 H9B 0.9900 . ?
C10 C11 1.547(5) . ?
C10 H10A 0.9900 . ?
C10 H10B 0.9900 . ?
C11 H11A 0.9900 . ?
C11 H11B 0.9900 . ?
C12 C13 1.433(4) . ?
C12 H12A 0.9900 . ?
C12 H12B 0.9900 . ?
C13 C18 1.412(4) . ?
C13 C14 1.422(4) . ?
C14 C15 1.435(4) . ?
C15 C16 1.381(4) . ?
C15 C19 1.539(4) . ?
C16 C17 1.414(4) . ?
C16 H16 0.9500 . ?
C17 C18 1.360(4) . ?
C17 C23 1.541(4) . ?
C18 H18 0.9500 . ?
C19 C20 1.527(5) . ?
C19 C22 1.528(4) . ?
C19 C21 1.533(5) . ?
C20 H20A 0.9800 . ?
C20 H20B 0.9800 . ?
C20 H20C 0.9800 . ?
C21 H21A 0.9800 . ?
C21 H21B 0.9800 . ?
C21 H21C 0.9800 . ?
C22 H22A 0.9800 . ?
C22 H22B 0.9800 . ?
C22 H22C 0.9800 . ?
C23 C26 1.518(5) . ?
C23 C25 1.535(5) . ?
C23 C24 1.535(5) . ?
C24 H24A 0.9800 . ?
C24 H24B 0.9800 . ?
C24 H24C 0.9800 . ?
C25 H25A 0.9800 . ?
C25 H25B 0.9800 . ?
C25 H25C 0.9800 . ?
C26 H26A 0.9800 . ?
C26 H26B 0.9800 . ?
C26 H26C 0.9800 . ?
C27 C28 1.454(4) . ?
C27 H27A 0.9900 . ?
C27 H27B 0.9900 . ?
C28 C33 1.405(4) . ?
C28 C29 1.410(4) . ?
C29 C30 1.417(4) . ?
C30 C31 1.395(4) . ?
C30 C34 1.538(4) . ?
C31 C32 1.404(4) . ?
C31 H31 0.9500 . ?
C32 C33 1.375(4) . ?
C32 C38 1.537(4) . ?
C33 H33 0.9500 . ?
C34 C35 1.532(5) . ?
C34 C37 1.535(4) . ?
C34 C36 1.533(5) . ?
C35 H35A 0.9800 . ?
C35 H35B 0.9800 . ?
C35 H35C 0.9800 . ?
C36 H36A 0.9800 . ?
C36 H36B 0.9800 . ?
C36 H36C 0.9800 . ?
C37 H37A 0.9800 . ?
C37 H37B 0.9800 . ?
C37 H37C 0.9800 . ?
C38 C40 1.475(6) . ?
C38 C39 1.508(6) . ?
C38 C41 1.545(5) . ?
C39 H39A 0.9800 . ?
C39 H39B 0.9800 . ?
C39 H39C 0.9800 . ?
C40 H40A 0.9800 . ?
C40 H40B 0.9800 . ?
C40 H40C 0.9800 . ?
C41 H41A 0.9800 . ?
C41 H41B 0.9800 . ?
C41 H41C 0.9800 . ?
